data_7720997
loop_
_publ_author_name
'Bera, Jitendra K.'
'Yadav, Sudhir'
'Chourasia, Vishal'
'Ranjan, Prabodh'
'De, Subhabrata'
'Saptal, Vitthal Bhimrao'

_publ_section_title
;
 Cooperative Ruthenium Catalyst for Deaminative Coupling of Primary Amines
 to Symmetrical Secondary Amines
;
_journal_name_full 'Dalton Transactions'
_journal_paper_doi 10.1039/D6DT00770H
_journal_year 2026
_chemical_formula_moiety 'C H2 Cl1.95, C49 H46 N3 O P2 Ru, Cl'
_chemical_formula_sum 'C50 H48 Cl2.95 N3 O P2 Ru'
_chemical_formula_weight 974.50
_space_group_crystal_system triclinic
_space_group_IT_number 2
_space_group_name_Hall '-P 1'
_space_group_name_H-M_alt 'P -1'
_atom_sites_solution_hydrogens mixed
_audit_creation_date 2023-04-25
_audit_creation_method
;
Olex2 1.5
(compiled 2021.10.07 svn.r9718050b for OlexSys, GUI svn.r6410)
;
_audit_update_record
;
2023-04-27 deposited with the CCDC.	2026-05-05 downloaded from the CCDC.
;
_cell_angle_alpha 93.4510(10)
_cell_angle_beta 104.7600(10)
_cell_angle_gamma 109.2980(10)
_cell_formula_units_Z 2
_cell_length_a 10.3020(2)
_cell_length_b 14.3537(3)
_cell_length_c 17.0125(4)
_cell_measurement_reflns_used 9984
_cell_measurement_temperature 100
_cell_measurement_theta_max 28.25
_cell_measurement_theta_min 2.51
_cell_volume 2267.05(9)
_computing_cell_refinement 'SAINT V8.40B (?, 2016)'
_computing_data_reduction 'SAINT V8.40B (?, 2016)'
_computing_molecular_graphics 'Olex2 1.5 (Dolomanov et al., 2009)'
_computing_publication_material 'Olex2 1.5 (Dolomanov et al., 2009)'
_computing_structure_refinement 'XL  (Sheldrick, 2008)'
_diffrn_ambient_temperature 100
_diffrn_detector 'Bruker APEX2 area detector'
_diffrn_detector_area_resol_mean 7.9
_diffrn_detector_type 'CCD area detector'
_diffrn_measured_fraction_theta_full 1.000
_diffrn_measured_fraction_theta_max 0.999
_diffrn_measurement_device 'three-circle diffractometer'
_diffrn_measurement_device_type 'Bruker APEX-II CCD'
_diffrn_measurement_method '\f and \w scans'
_diffrn_radiation_monochromator 'mirror optics'
_diffrn_radiation_probe x-ray
_diffrn_radiation_type MoK\a
_diffrn_radiation_wavelength 0.71073
_diffrn_reflns_av_R_equivalents 0.0271
_diffrn_reflns_av_unetI/netI 0.0280
_diffrn_reflns_Laue_measured_fraction_full 1.000
_diffrn_reflns_Laue_measured_fraction_max 0.999
_diffrn_reflns_limit_h_max 13
_diffrn_reflns_limit_h_min -13
_diffrn_reflns_limit_k_max 19
_diffrn_reflns_limit_k_min -18
_diffrn_reflns_limit_l_max 22
_diffrn_reflns_limit_l_min -22
_diffrn_reflns_number 38910
_diffrn_reflns_point_group_measured_fraction_full 1.000
_diffrn_reflns_point_group_measured_fraction_max 0.999
_diffrn_reflns_theta_full 25.242
_diffrn_reflns_theta_max 28.255
_diffrn_reflns_theta_min 2.120
_diffrn_source 'microfocus sealed X-ray tube'
_diffrn_source_current 1.0
_diffrn_source_power 0.05
_diffrn_source_type 'Incoatec I\ms'
_diffrn_source_voltage 50.0
_diffrn_standards_number 0
_exptl_absorpt_coefficient_mu 0.631
_exptl_absorpt_correction_T_max 0.7457
_exptl_absorpt_correction_T_min 0.6749
_exptl_absorpt_correction_type multi-scan
_exptl_absorpt_process_details
;
SADABS-2016/2 (Bruker,2016/2) was used for absorption correction.
wR2(int) was 0.1047 before and 0.0418 after correction.
The Ratio of minimum to maximum transmission is 0.9051.
The \l/2 correction factor is Not present.
;
_exptl_crystal_colour 'clear light yellow'
_exptl_crystal_colour_lustre clear
_exptl_crystal_colour_modifier light
_exptl_crystal_colour_primary yellow
_exptl_crystal_density_diffrn 1.428
_exptl_crystal_description block
_exptl_crystal_F_000 1002
_exptl_crystal_size_max 0.26
_exptl_crystal_size_mid 0.22
_exptl_crystal_size_min 0.18
_refine_diff_density_max 0.989
_refine_diff_density_min -1.621
_refine_diff_density_rms 0.073
_refine_ls_extinction_method none
_refine_ls_goodness_of_fit_ref 1.039
_refine_ls_hydrogen_treatment mixed
_refine_ls_matrix_type full
_refine_ls_number_parameters 574
_refine_ls_number_reflns 11227
_refine_ls_number_restraints 15
_refine_ls_restrained_S_all 1.039
_refine_ls_R_factor_all 0.0347
_refine_ls_R_factor_gt 0.0308
_refine_ls_shift/su_max 0.003
_refine_ls_shift/su_mean 0.000
_refine_ls_structure_factor_coef Fsqd
_refine_ls_weighting_details 'w=1/[\s^2^(Fo^2^)+(0.0321P)^2^+2.8074P] where P=(Fo^2^+2Fc^2^)/3'
_refine_ls_weighting_scheme calc
_refine_ls_wR_factor_gt 0.0768
_refine_ls_wR_factor_ref 0.0790
_reflns_Friedel_coverage 0.000
_reflns_number_gt 10285
_reflns_number_total 11227
_reflns_threshold_expression 'I > 2\s(I)'
_cod_data_source_file d6dt00770h2.cif
_cod_data_source_block 24aprc_o_0m_a
_cod_database_code 7720997
_shelx_shelxl_version_number 2019/1
_shelx_space_group_comment
;
The symmetry employed for this shelxl refinement is uniquely defined
by the following loop, which should always be used as a source of
symmetry information in preference to the above space-group names.
They are only intended as comments.
;
_shelx_estimated_absorpt_t_max 0.895
_shelx_estimated_absorpt_t_min 0.853
_olex2_refinement_description
;
1. Fixed Uiso
 At 1.2 times of:
  All C(H) groups, All N(H) groups
 At 1.5 times of:
  All C(H,H,H) groups
2. Restrained distances
 C3-Cl2 \\sim C3-Cl3 \\sim C3-Cl5
 with sigma of 0.02
3. Rigid body (RIGU) restrains
 C3, Cl2, Cl3, Cl5
 with sigma for 1-2 distances of 0.004 and sigma for 1-3 distances of 0.004
4. Others
 Fixed Sof: Cl2(0.2) Cl3(0.55) Cl1(0.2)
5.a Aromatic/amide H refined with riding coordinates:
 N3(H3), C2(H2), C3(H3A), C4(H4), C5(H5), C6(H6), C8(H8), C9(H9), C10(H10),
 C11(H11), C12(H12), C14(H14), C15(H15), C16(H16), C17(H17), C18(H18), C20(H20),
  C21(H21), C22(H22), C23(H23), C24(H24), C27(H27), C28(H28), C29(H29),
 C30(H30), C32(H32), C35(H35), C36(H36), C37(H37), C38(H38), C39(H39), C41(H41),
  C42(H42), C43(H43), C44(H44), C45(H45)
5.b Idealised Me refined as rotating group:
 C47(H47A,H47B,H47C), C48(H48A,H48B,H48C), C49(H49A,H49B,H49C)
;
_olex2_submission_special_instructions 'No special instructions were received'

loop_
_space_group_symop_operation_xyz
'x, y, z'
'-x, -y, -z'

loop_
_atom_site_label
_atom_site_type_symbol
_atom_site_fract_x
_atom_site_fract_y
_atom_site_fract_z
_atom_site_U_iso_or_equiv
_atom_site_adp_type
_atom_site_occupancy
_atom_site_site_symmetry_order
_atom_site_calc_flag
_atom_site_refinement_flags_posn
_atom_site_refinement_flags_adp
_atom_site_refinement_flags_occupancy
_atom_site_disorder_assembly
_atom_site_disorder_group
Cl2 Cl 1.323(2) 0.7079(9) 0.7126(11) 0.070(5) Uani 0.2 1 d D . P A 1
C3 C 1.1877(3) 0.5856(2) 0.67891(18) 0.0389(6) Uani 1 1 d D . . . .
Cl3 Cl 1.2911(8) 0.7158(3) 0.6973(4) 0.0597(16) Uani 0.55 1 d D . P A -1
Cl5 Cl 1.06291(8) 0.55957(6) 0.73535(4) 0.04721(18) Uani 1 1 d D . . . .
H H 0.530(2) 0.0830(15) 0.6611(12) 0.006(5) Uiso 1 1 d . . . . .
Cl1 Cl 1.2164(10) 0.6988(5) 0.6557(5) 0.082(3) Uani 0.2 1 d . . P A -2
H3A H 1.250(4) 0.555(3) 0.698(2) 0.061(11) Uiso 1 1 d . . . . .
H3B H 1.127(4) 0.565(3) 0.620(2) 0.061(10) Uiso 1 1 d . . . . .
Ru1_1 Ru 0.58969(2) 0.20727(2) 0.71569(2) 0.00945(4) Uani 1 1 d . . . . .
P1_1 P 0.54248(5) 0.12864(3) 0.82837(3) 0.01041(9) Uani 1 1 d . . . . .
P2_1 P 0.62170(5) 0.25931(3) 0.59074(3) 0.01174(9) Uani 1 1 d . . . . .
O1_1 O 0.28523(15) 0.20122(12) 0.66962(9) 0.0239(3) Uani 1 1 d . . . . .
N1_1 N 0.80732(16) 0.20970(11) 0.75100(9) 0.0114(3) Uani 1 1 d . . . . .
N2_1 N 0.71604(16) 0.35297(11) 0.78850(9) 0.0116(3) Uani 1 1 d . . . . .
N3_1 N 0.69510(16) 0.43635(11) 0.81296(9) 0.0126(3) Uani 1 1 d . . . . .
H3_1 H 0.611127 0.443725 0.799919 0.015 Uiso 1 1 calc R U . . .
C1_1 C 0.35818(19) 0.04225(14) 0.81285(11) 0.0135(3) Uani 1 1 d . . . . .
C2_1 C 0.2796(2) -0.01808(16) 0.73678(12) 0.0207(4) Uani 1 1 d . . . . .
H2_1 H 0.316872 -0.008223 0.691034 0.025 Uiso 1 1 calc R U . . .
C3_1 C 0.1470(2) -0.09264(17) 0.72748(13) 0.0248(4) Uani 1 1 d . . . . .
H3A_1 H 0.094109 -0.133282 0.675457 0.030 Uiso 1 1 calc R U . . .
C4_1 C 0.0920(2) -0.10769(16) 0.79406(13) 0.0220(4) Uani 1 1 d . . . . .
H4_1 H 0.002238 -0.159206 0.787880 0.026 Uiso 1 1 calc R U . . .
C5_1 C 0.1681(2) -0.04760(16) 0.86925(13) 0.0204(4) Uani 1 1 d . . . . .
H5_1 H 0.129711 -0.057312 0.914574 0.025 Uiso 1 1 calc R U . . .
C6_1 C 0.3007(2) 0.02711(15) 0.87919(12) 0.0171(4) Uani 1 1 d . . . . .
H6_1 H 0.352374 0.067993 0.931233 0.020 Uiso 1 1 calc R U . . .
C7_1 C 0.7717(2) 0.23723(14) 0.56479(11) 0.0144(3) Uani 1 1 d . . . . .
C8_1 C 0.7499(2) 0.15446(15) 0.50849(12) 0.0180(4) Uani 1 1 d . . . . .
H8_1 H 0.655123 0.109973 0.480471 0.022 Uiso 1 1 calc R U . . .
C9_1 C 0.8679(2) 0.13756(16) 0.49369(13) 0.0218(4) Uani 1 1 d . . . . .
H9_1 H 0.852907 0.081817 0.454882 0.026 Uiso 1 1 calc R U . . .
C10_1 C 1.0068(2) 0.20102(17) 0.53487(13) 0.0225(4) Uani 1 1 d . . . . .
H10_1 H 1.086343 0.189011 0.523967 0.027 Uiso 1 1 calc R U . . .
C11_1 C 1.0296(2) 0.28222(16) 0.59210(13) 0.0203(4) Uani 1 1 d . . . . .
H11_1 H 1.124699 0.325203 0.621214 0.024 Uiso 1 1 calc R U . . .
C12_1 C 0.9128(2) 0.30035(15) 0.60661(12) 0.0167(4) Uani 1 1 d . . . . .
H12_1 H 0.928726 0.356313 0.645444 0.020 Uiso 1 1 calc R U . . .
C13_1 C 0.57399(19) 0.21177(13) 0.92237(11) 0.0134(3) Uani 1 1 d . . . . .
C14_1 C 0.5211(2) 0.28979(14) 0.91323(12) 0.0168(4) Uani 1 1 d . . . . .
H14_1 H 0.475116 0.298938 0.859841 0.020 Uiso 1 1 calc R U . . .
C15_1 C 0.5355(2) 0.35390(15) 0.98198(14) 0.0221(4) Uani 1 1 d . . . . .
H15_1 H 0.498632 0.406411 0.975324 0.027 Uiso 1 1 calc R U . . .
C16_1 C 0.6035(2) 0.34190(16) 1.06060(13) 0.0235(4) Uani 1 1 d . . . . .
H16_1 H 0.614618 0.386588 1.107428 0.028 Uiso 1 1 calc R U . . .
C17_1 C 0.6549(2) 0.26391(16) 1.06981(12) 0.0217(4) Uani 1 1 d . . . . .
H17_1 H 0.700626 0.254911 1.123296 0.026 Uiso 1 1 calc R U . . .
C18_1 C 0.6399(2) 0.19882(15) 1.00131(12) 0.0170(4) Uani 1 1 d . . . . .
H18_1 H 0.674744 0.145365 1.008303 0.020 Uiso 1 1 calc R U . . .
C19_1 C 0.64503(19) 0.04834(13) 0.86220(11) 0.0127(3) Uani 1 1 d . . . . .
C20_1 C 0.7950(2) 0.09145(14) 0.89542(11) 0.0145(3) Uani 1 1 d . . . . .
H20_1 H 0.840788 0.162077 0.904128 0.017 Uiso 1 1 calc R U . . .
C21_1 C 0.8769(2) 0.03203(15) 0.91564(12) 0.0170(4) Uani 1 1 d . . . . .
H21_1 H 0.978520 0.061954 0.936928 0.020 Uiso 1 1 calc R U . . .
C22_1 C 0.8107(2) -0.07120(15) 0.90485(12) 0.0188(4) Uani 1 1 d . . . . .
H22_1 H 0.866984 -0.111835 0.918595 0.023 Uiso 1 1 calc R U . . .
C23_1 C 0.6625(2) -0.11484(15) 0.87404(13) 0.0202(4) Uani 1 1 d . . . . .
H23_1 H 0.617091 -0.185315 0.867886 0.024 Uiso 1 1 calc R U . . .
C24_1 C 0.5798(2) -0.05566(14) 0.85204(12) 0.0172(4) Uani 1 1 d . . . . .
H24_1 H 0.478320 -0.086159 0.829988 0.021 Uiso 1 1 calc R U . . .
C25_1 C 0.4029(2) 0.20685(14) 0.68715(11) 0.0162(4) Uani 1 1 d . . . . .
C26_1 C 0.91027(19) 0.29453(13) 0.79847(11) 0.0127(3) Uani 1 1 d . . . . .
C27_1 C 1.0556(2) 0.30683(15) 0.82105(12) 0.0167(4) Uani 1 1 d . . . . .
H27_1 H 1.125898 0.367155 0.853405 0.020 Uiso 1 1 calc R U . . .
C28_1 C 1.0959(2) 0.22992(16) 0.79565(13) 0.0193(4) Uani 1 1 d . . . . .
H28_1 H 1.194327 0.236839 0.810327 0.023 Uiso 1 1 calc R U . . .
C29_1 C 0.9910(2) 0.14265(15) 0.74855(12) 0.0178(4) Uani 1 1 d . . . . .
H29_1 H 1.016283 0.088611 0.731182 0.021 Uiso 1 1 calc R U . . .
C30_1 C 0.8481(2) 0.13554(14) 0.72715(11) 0.0149(3) Uani 1 1 d . . . . .
H30_1 H 0.776500 0.075933 0.694389 0.018 Uiso 1 1 calc R U . . .
C31_1 C 0.8191(2) 0.50770(14) 0.86016(11) 0.0145(3) Uani 1 1 d . . . . .
C32_1 C 0.9260(2) 0.46807(14) 0.86708(12) 0.0166(4) Uani 1 1 d . . . . .
H32_1 H 1.024777 0.499182 0.896991 0.020 Uiso 1 1 calc R U . . .
C33_1 C 0.85732(19) 0.37180(13) 0.82041(11) 0.0127(3) Uani 1 1 d . . . . .
C34_1 C 0.6578(2) 0.39211(14) 0.58345(11) 0.0151(4) Uani 1 1 d . . . . .
C35_1 C 0.7534(2) 0.44629(16) 0.54295(13) 0.0213(4) Uani 1 1 d . . . . .
H35_1 H 0.806193 0.415032 0.519734 0.026 Uiso 1 1 calc R U . . .
C36_1 C 0.7717(3) 0.54539(16) 0.53640(14) 0.0268(5) Uani 1 1 d . . . . .
H36_1 H 0.837666 0.581931 0.509310 0.032 Uiso 1 1 calc R U . . .
C37_1 C 0.6939(3) 0.59119(16) 0.56932(14) 0.0266(5) Uani 1 1 d . . . . .
H37_1 H 0.706973 0.659181 0.565069 0.032 Uiso 1 1 calc R U . . .
C38_1 C 0.5971(2) 0.53781(15) 0.60844(12) 0.0222(4) Uani 1 1 d . . . . .
H38_1 H 0.542536 0.568923 0.630093 0.027 Uiso 1 1 calc R U . . .
C39_1 C 0.5795(2) 0.43848(14) 0.61611(12) 0.0176(4) Uani 1 1 d . . . . .
H39_1 H 0.513952 0.402387 0.643638 0.021 Uiso 1 1 calc R U . . .
C40_1 C 0.4720(2) 0.20040(14) 0.49662(11) 0.0150(3) Uani 1 1 d . . . . .
C41_1 C 0.4847(2) 0.23544(16) 0.42308(12) 0.0228(4) Uani 1 1 d . . . . .
H41_1 H 0.569742 0.288066 0.422901 0.027 Uiso 1 1 calc R U . . .
C42_1 C 0.3741(3) 0.19408(17) 0.35012(13) 0.0271(5) Uani 1 1 d . . . . .
H42_1 H 0.384665 0.217447 0.300206 0.033 Uiso 1 1 calc R U . . .
C43_1 C 0.2491(2) 0.11911(16) 0.35029(13) 0.0251(5) Uani 1 1 d . . . . .
H43_1 H 0.172843 0.091759 0.300650 0.030 Uiso 1 1 calc R U . . .
C44_1 C 0.2346(2) 0.08382(17) 0.42236(14) 0.0261(5) Uani 1 1 d . . . . .
H44_1 H 0.148139 0.032465 0.422333 0.031 Uiso 1 1 calc R U . . .
C45_1 C 0.3469(2) 0.12340(15) 0.49554(13) 0.0205(4) Uani 1 1 d . . . . .
H45_1 H 0.337415 0.097479 0.544702 0.025 Uiso 1 1 calc R U . . .
C46_1 C 0.8250(2) 0.61056(14) 0.89071(12) 0.0170(4) Uani 1 1 d . . . . .
C47_1 C 0.7673(2) 0.65643(15) 0.81634(13) 0.0212(4) Uani 1 1 d . . . . .
H47A_1 H 0.819869 0.654703 0.776040 0.032 Uiso 1 1 calc R U . . .
H47B_1 H 0.780404 0.725859 0.834650 0.032 Uiso 1 1 calc R U . . .
H47C_1 H 0.664747 0.617980 0.790915 0.032 Uiso 1 1 calc R U . . .
C48_1 C 0.9809(2) 0.67596(15) 0.93535(14) 0.0240(4) Uani 1 1 d . . . . .
H48A_1 H 1.018283 0.645658 0.981873 0.036 Uiso 1 1 calc R U . . .
H48B_1 H 0.985459 0.742658 0.955646 0.036 Uiso 1 1 calc R U . . .
H48C_1 H 1.039122 0.681516 0.897176 0.036 Uiso 1 1 calc R U . . .
C49_1 C 0.7328(2) 0.60321(16) 0.94945(14) 0.0248(4) Uani 1 1 d . . . . .
H49A_1 H 0.632172 0.563906 0.919818 0.037 Uiso 1 1 calc R U . . .
H49B_1 H 0.740962 0.670465 0.970880 0.037 Uiso 1 1 calc R U . . .
H49C_1 H 0.766321 0.570557 0.995276 0.037 Uiso 1 1 calc R U . . .
Cl1_3 Cl 0.39215(5) 0.44926(4) 0.77593(3) 0.02173(10) Uani 1 1 d . . . . .

loop_
_atom_site_aniso_label
_atom_site_aniso_U_11
_atom_site_aniso_U_22
_atom_site_aniso_U_33
_atom_site_aniso_U_23
_atom_site_aniso_U_13
_atom_site_aniso_U_12
Cl2 0.070(6) 0.067(7) 0.044(5) -0.021(5) 0.041(5) -0.025(6)
C3 0.0528(17) 0.0423(15) 0.0354(14) 0.0121(12) 0.0258(13) 0.0238(14)
Cl3 0.088(4) 0.0360(12) 0.058(3) 0.0095(15) 0.053(3) 0.0017(17)
Cl5 0.0390(4) 0.0517(4) 0.0393(4) -0.0066(3) 0.0171(3) -0.0005(3)
Cl1 0.136(7) 0.042(3) 0.129(7) 0.050(4) 0.111(6) 0.051(4)
Ru1_1 0.00873(7) 0.00939(7) 0.00966(7) 0.00123(5) 0.00260(5) 0.00261(5)
P1_1 0.0091(2) 0.0110(2) 0.0108(2) 0.00217(16) 0.00299(16) 0.00303(16)
P2_1 0.0125(2) 0.0124(2) 0.0103(2) 0.00222(16) 0.00338(17) 0.00438(17)
O1_1 0.0161(7) 0.0296(8) 0.0264(8) 0.0027(6) 0.0044(6) 0.0102(6)
N1_1 0.0111(7) 0.0127(7) 0.0111(7) 0.0033(5) 0.0037(6) 0.0045(6)
N2_1 0.0118(7) 0.0110(7) 0.0124(7) 0.0011(5) 0.0045(6) 0.0040(6)
N3_1 0.0120(7) 0.0114(7) 0.0149(7) 0.0003(6) 0.0041(6) 0.0049(6)
C1_1 0.0102(8) 0.0139(8) 0.0163(9) 0.0046(7) 0.0032(7) 0.0041(7)
C2_1 0.0168(9) 0.0235(10) 0.0165(9) 0.0033(8) 0.0046(8) 0.0005(8)
C3_1 0.0176(10) 0.0254(11) 0.0214(10) 0.0029(8) 0.0023(8) -0.0026(8)
C4_1 0.0116(9) 0.0218(10) 0.0293(11) 0.0113(8) 0.0046(8) 0.0014(7)
C5_1 0.0162(9) 0.0261(10) 0.0233(10) 0.0126(8) 0.0102(8) 0.0082(8)
C6_1 0.0136(9) 0.0198(9) 0.0183(9) 0.0050(7) 0.0054(7) 0.0058(7)
C7_1 0.0157(9) 0.0165(9) 0.0125(8) 0.0050(7) 0.0057(7) 0.0061(7)
C8_1 0.0195(9) 0.0208(9) 0.0150(9) 0.0031(7) 0.0054(7) 0.0087(8)
C9_1 0.0257(11) 0.0272(11) 0.0178(9) 0.0029(8) 0.0089(8) 0.0143(9)
C10_1 0.0222(10) 0.0326(11) 0.0219(10) 0.0110(9) 0.0122(8) 0.0161(9)
C11_1 0.0160(9) 0.0264(10) 0.0194(9) 0.0099(8) 0.0066(8) 0.0067(8)
C12_1 0.0176(9) 0.0189(9) 0.0148(8) 0.0055(7) 0.0066(7) 0.0062(7)
C13_1 0.0117(8) 0.0136(8) 0.0140(8) 0.0011(6) 0.0057(7) 0.0021(7)
C14_1 0.0165(9) 0.0171(9) 0.0194(9) 0.0045(7) 0.0098(7) 0.0057(7)
C15_1 0.0267(11) 0.0176(9) 0.0283(11) 0.0031(8) 0.0176(9) 0.0088(8)
C16_1 0.0232(10) 0.0229(10) 0.0221(10) -0.0052(8) 0.0125(8) 0.0024(8)
C17_1 0.0182(10) 0.0292(11) 0.0138(9) -0.0003(8) 0.0049(7) 0.0040(8)
C18_1 0.0145(9) 0.0204(9) 0.0151(9) 0.0014(7) 0.0046(7) 0.0051(7)
C19_1 0.0138(8) 0.0142(8) 0.0109(8) 0.0022(6) 0.0039(7) 0.0059(7)
C20_1 0.0145(9) 0.0150(8) 0.0122(8) 0.0027(7) 0.0031(7) 0.0036(7)
C21_1 0.0134(9) 0.0227(10) 0.0141(8) 0.0032(7) 0.0011(7) 0.0075(7)
C22_1 0.0213(10) 0.0203(9) 0.0178(9) 0.0034(7) 0.0045(8) 0.0124(8)
C23_1 0.0225(10) 0.0143(9) 0.0245(10) 0.0034(7) 0.0065(8) 0.0077(8)
C24_1 0.0158(9) 0.0155(9) 0.0201(9) 0.0028(7) 0.0050(7) 0.0056(7)
C25_1 0.0189(9) 0.0144(8) 0.0137(8) 0.0020(7) 0.0045(7) 0.0041(7)
C26_1 0.0119(8) 0.0133(8) 0.0135(8) 0.0030(7) 0.0038(7) 0.0049(7)
C27_1 0.0135(9) 0.0185(9) 0.0175(9) 0.0022(7) 0.0040(7) 0.0056(7)
C28_1 0.0142(9) 0.0256(10) 0.0219(10) 0.0060(8) 0.0063(8) 0.0108(8)
C29_1 0.0197(9) 0.0204(9) 0.0198(9) 0.0051(7) 0.0091(8) 0.0125(8)
C30_1 0.0182(9) 0.0149(8) 0.0142(8) 0.0031(7) 0.0069(7) 0.0074(7)
C31_1 0.0139(8) 0.0124(8) 0.0146(8) -0.0002(7) 0.0027(7) 0.0027(7)
C32_1 0.0125(8) 0.0146(9) 0.0181(9) -0.0017(7) 0.0006(7) 0.0029(7)
C33_1 0.0101(8) 0.0137(8) 0.0136(8) 0.0019(6) 0.0028(6) 0.0038(7)
C34_1 0.0184(9) 0.0125(8) 0.0129(8) 0.0038(7) 0.0022(7) 0.0051(7)
C35_1 0.0248(10) 0.0206(10) 0.0204(10) 0.0073(8) 0.0092(8) 0.0079(8)
C36_1 0.0322(12) 0.0219(10) 0.0264(11) 0.0123(9) 0.0101(9) 0.0070(9)
C37_1 0.0371(13) 0.0153(9) 0.0230(10) 0.0056(8) 0.0038(9) 0.0070(9)
C38_1 0.0310(11) 0.0180(9) 0.0179(9) 0.0023(7) 0.0034(8) 0.0120(8)
C39_1 0.0219(10) 0.0169(9) 0.0133(8) 0.0031(7) 0.0030(7) 0.0076(8)
C40_1 0.0184(9) 0.0150(8) 0.0123(8) 0.0005(7) 0.0019(7) 0.0092(7)
C41_1 0.0259(11) 0.0222(10) 0.0155(9) 0.0032(8) 0.0014(8) 0.0061(8)
C42_1 0.0380(13) 0.0267(11) 0.0151(9) 0.0032(8) -0.0001(9) 0.0154(10)
C43_1 0.0283(11) 0.0221(10) 0.0193(10) -0.0051(8) -0.0072(8) 0.0139(9)
C44_1 0.0204(10) 0.0252(11) 0.0243(11) -0.0029(8) -0.0005(8) 0.0041(8)
C45_1 0.0198(10) 0.0214(10) 0.0174(9) 0.0006(8) 0.0018(8) 0.0067(8)
C46_1 0.0151(9) 0.0130(8) 0.0200(9) -0.0024(7) 0.0028(7) 0.0036(7)
C47_1 0.0217(10) 0.0134(9) 0.0245(10) -0.0010(7) 0.0024(8) 0.0053(8)
C48_1 0.0177(10) 0.0160(9) 0.0302(11) -0.0064(8) -0.0013(8) 0.0037(8)
C49_1 0.0279(11) 0.0213(10) 0.0249(11) -0.0043(8) 0.0102(9) 0.0077(9)
Cl1_3 0.0145(2) 0.0211(2) 0.0297(3) 0.00082(19) 0.00565(19) 0.00772(18)

loop_
_atom_type_symbol
_atom_type_description
_atom_type_scat_dispersion_real
_atom_type_scat_dispersion_imag
_atom_type_scat_source
C C 0.0033 0.0016 'International Tables Vol C Tables 4.2.6.8 and 6.1.1.4'
H H 0.0000 0.0000 'International Tables Vol C Tables 4.2.6.8 and 6.1.1.4'
Cl Cl 0.1484 0.1585 'International Tables Vol C Tables 4.2.6.8 and 6.1.1.4'
N N 0.0061 0.0033 'International Tables Vol C Tables 4.2.6.8 and 6.1.1.4'
O O 0.0106 0.0060 'International Tables Vol C Tables 4.2.6.8 and 6.1.1.4'
P P 0.1023 0.0942 'International Tables Vol C Tables 4.2.6.8 and 6.1.1.4'
Ru Ru -1.2594 0.8363 'International Tables Vol C Tables 4.2.6.8 and 6.1.1.4'

loop_
_geom_angle_atom_site_label_1
_geom_angle_atom_site_label_2
_geom_angle_atom_site_label_3
_geom_angle
_geom_angle_site_symmetry_1
_geom_angle_site_symmetry_3
_geom_angle_publ_flag
Cl2 C3 H3A 93(2) . . ?
Cl2 C3 H3B 121(2) . . ?
Cl3 C3 Cl2 13.4(9) . . ?
Cl3 C3 H3A 106(2) . . ?
Cl3 C3 H3B 110(2) . . ?
Cl5 C3 Cl2 113.0(7) . . ?
Cl5 C3 Cl3 110.7(3) . . ?
Cl5 C3 H3A 108(2) . . ?
Cl5 C3 H3B 104(2) . . ?
Cl1 C3 Cl5 109.1(3) . . ?
Cl1 C3 H3A 130(2) . . ?
Cl1 C3 H3B 83(2) . . ?
H3A C3 H3B 118(3) . . ?
P1_1 Ru1_1 H 85.4(6) . . ?
P1_1 Ru1_1 P2_1 170.645(17) . . ?
P2_1 Ru1_1 H 85.3(6) . . ?
N1_1 Ru1_1 H 89.6(6) . . ?
N1_1 Ru1_1 P1_1 91.35(4) . . ?
N1_1 Ru1_1 P2_1 89.19(4) . . ?
N1_1 Ru1_1 N2_1 75.26(6) . . ?
N2_1 Ru1_1 H 164.9(7) . . ?
N2_1 Ru1_1 P1_1 94.92(4) . . ?
N2_1 Ru1_1 P2_1 94.25(4) . . ?
C25_1 Ru1_1 H 91.3(7) . . ?
C25_1 Ru1_1 P1_1 88.16(6) . . ?
C25_1 Ru1_1 P2_1 91.46(6) . . ?
C25_1 Ru1_1 N1_1 178.87(7) . . ?
C25_1 Ru1_1 N2_1 103.77(7) . . ?
C1_1 P1_1 Ru1_1 116.51(6) . . ?
C13_1 P1_1 Ru1_1 115.96(6) . . ?
C13_1 P1_1 C1_1 102.11(8) . . ?
C13_1 P1_1 C19_1 104.08(8) . . ?
C19_1 P1_1 Ru1_1 115.04(6) . . ?
C19_1 P1_1 C1_1 101.07(8) . . ?
C7_1 P2_1 Ru1_1 113.48(6) . . ?
C7_1 P2_1 C34_1 103.26(9) . . ?
C7_1 P2_1 C40_1 102.65(9) . . ?
C34_1 P2_1 Ru1_1 117.07(6) . . ?
C34_1 P2_1 C40_1 100.78(8) . . ?
C40_1 P2_1 Ru1_1 117.46(6) . . ?
C26_1 N1_1 Ru1_1 116.78(12) . . ?
C30_1 N1_1 Ru1_1 124.76(13) . . ?
C30_1 N1_1 C26_1 118.41(16) . . ?
N3_1 N2_1 Ru1_1 138.02(12) . . ?
C33_1 N2_1 Ru1_1 116.20(12) . . ?
C33_1 N2_1 N3_1 105.78(14) . . ?
N2_1 N3_1 H3_1 124.1 . . ?
N2_1 N3_1 C31_1 111.79(15) . . ?
C31_1 N3_1 H3_1 124.1 . . ?
C2_1 C1_1 P1_1 120.17(14) . . ?
C2_1 C1_1 C6_1 118.83(17) . . ?
C6_1 C1_1 P1_1 120.56(14) . . ?
C1_1 C2_1 H2_1 119.8 . . ?
C3_1 C2_1 C1_1 120.46(19) . . ?
C3_1 C2_1 H2_1 119.8 . . ?
C2_1 C3_1 H3A_1 119.9 . . ?
C4_1 C3_1 C2_1 120.1(2) . . ?
C4_1 C3_1 H3A_1 119.9 . . ?
C3_1 C4_1 H4_1 120.1 . . ?
C5_1 C4_1 C3_1 119.82(18) . . ?
C5_1 C4_1 H4_1 120.1 . . ?
C4_1 C5_1 H5_1 119.8 . . ?
C4_1 C5_1 C6_1 120.50(18) . . ?
C6_1 C5_1 H5_1 119.8 . . ?
C1_1 C6_1 H6_1 119.9 . . ?
C5_1 C6_1 C1_1 120.26(18) . . ?
C5_1 C6_1 H6_1 119.9 . . ?
C8_1 C7_1 P2_1 121.54(15) . . ?
C8_1 C7_1 C12_1 118.94(18) . . ?
C12_1 C7_1 P2_1 119.35(14) . . ?
C7_1 C8_1 H8_1 120.2 . . ?
C9_1 C8_1 C7_1 119.67(19) . . ?
C9_1 C8_1 H8_1 120.2 . . ?
C8_1 C9_1 H9_1 119.6 . . ?
C10_1 C9_1 C8_1 120.82(19) . . ?
C10_1 C9_1 H9_1 119.6 . . ?
C9_1 C10_1 H10_1 120.1 . . ?
C9_1 C10_1 C11_1 119.89(19) . . ?
C11_1 C10_1 H10_1 120.1 . . ?
C10_1 C11_1 H11_1 120.1 . . ?
C12_1 C11_1 C10_1 119.73(19) . . ?
C12_1 C11_1 H11_1 120.1 . . ?
C7_1 C12_1 H12_1 119.5 . . ?
C11_1 C12_1 C7_1 120.92(19) . . ?
C11_1 C12_1 H12_1 119.5 . . ?
C14_1 C13_1 P1_1 116.59(14) . . ?
C18_1 C13_1 P1_1 124.17(15) . . ?
C18_1 C13_1 C14_1 119.16(17) . . ?
C13_1 C14_1 H14_1 119.9 . . ?
C15_1 C14_1 C13_1 120.17(19) . . ?
C15_1 C14_1 H14_1 119.9 . . ?
C14_1 C15_1 H15_1 119.7 . . ?
C14_1 C15_1 C16_1 120.59(19) . . ?
C16_1 C15_1 H15_1 119.7 . . ?
C15_1 C16_1 H16_1 120.4 . . ?
C17_1 C16_1 C15_1 119.28(19) . . ?
C17_1 C16_1 H16_1 120.4 . . ?
C16_1 C17_1 H17_1 119.7 . . ?
C16_1 C17_1 C18_1 120.53(19) . . ?
C18_1 C17_1 H17_1 119.7 . . ?
C13_1 C18_1 H18_1 119.9 . . ?
C17_1 C18_1 C13_1 120.26(19) . . ?
C17_1 C18_1 H18_1 119.9 . . ?
C20_1 C19_1 P1_1 119.25(14) . . ?
C24_1 C19_1 P1_1 122.10(14) . . ?
C24_1 C19_1 C20_1 118.56(17) . . ?
C19_1 C20_1 H20_1 119.7 . . ?
C21_1 C20_1 C19_1 120.68(17) . . ?
C21_1 C20_1 H20_1 119.7 . . ?
C20_1 C21_1 H21_1 119.9 . . ?
C20_1 C21_1 C22_1 120.12(18) . . ?
C22_1 C21_1 H21_1 119.9 . . ?
C21_1 C22_1 H22_1 120.0 . . ?
C23_1 C22_1 C21_1 119.96(18) . . ?
C23_1 C22_1 H22_1 120.0 . . ?
C22_1 C23_1 H23_1 119.9 . . ?
C22_1 C23_1 C24_1 120.18(18) . . ?
C24_1 C23_1 H23_1 119.9 . . ?
C19_1 C24_1 H24_1 119.8 . . ?
C23_1 C24_1 C19_1 120.47(18) . . ?
C23_1 C24_1 H24_1 119.8 . . ?
O1_1 C25_1 Ru1_1 176.35(17) . . ?
N1_1 C26_1 C27_1 121.82(17) . . ?
N1_1 C26_1 C33_1 114.90(15) . . ?
C27_1 C26_1 C33_1 123.24(17) . . ?
C26_1 C27_1 H27_1 120.5 . . ?
C28_1 C27_1 C26_1 119.05(18) . . ?
C28_1 C27_1 H27_1 120.5 . . ?
C27_1 C28_1 H28_1 120.4 . . ?
C27_1 C28_1 C29_1 119.26(18) . . ?
C29_1 C28_1 H28_1 120.4 . . ?
C28_1 C29_1 H29_1 120.6 . . ?
C28_1 C29_1 C30_1 118.90(18) . . ?
C30_1 C29_1 H29_1 120.6 . . ?
N1_1 C30_1 C29_1 122.54(18) . . ?
N1_1 C30_1 H30_1 118.7 . . ?
C29_1 C30_1 H30_1 118.7 . . ?
N3_1 C31_1 C32_1 106.86(16) . . ?
N3_1 C31_1 C46_1 121.69(17) . . ?
C32_1 C31_1 C46_1 131.34(17) . . ?
C31_1 C32_1 H32_1 127.4 . . ?
C31_1 C32_1 C33_1 105.24(16) . . ?
C33_1 C32_1 H32_1 127.4 . . ?
N2_1 C33_1 C26_1 116.78(16) . . ?
N2_1 C33_1 C32_1 110.32(16) . . ?
C32_1 C33_1 C26_1 132.84(17) . . ?
C35_1 C34_1 P2_1 123.07(15) . . ?
C39_1 C34_1 P2_1 117.68(14) . . ?
C39_1 C34_1 C35_1 119.14(18) . . ?
C34_1 C35_1 H35_1 119.8 . . ?
C36_1 C35_1 C34_1 120.5(2) . . ?
C36_1 C35_1 H35_1 119.8 . . ?
C35_1 C36_1 H36_1 119.9 . . ?
C37_1 C36_1 C35_1 120.1(2) . . ?
C37_1 C36_1 H36_1 119.9 . . ?
C36_1 C37_1 H37_1 120.0 . . ?
C38_1 C37_1 C36_1 120.0(2) . . ?
C38_1 C37_1 H37_1 120.0 . . ?
C37_1 C38_1 H38_1 119.9 . . ?
C37_1 C38_1 C39_1 120.2(2) . . ?
C39_1 C38_1 H38_1 119.9 . . ?
C34_1 C39_1 C38_1 120.11(19) . . ?
C34_1 C39_1 H39_1 119.9 . . ?
C38_1 C39_1 H39_1 119.9 . . ?
C41_1 C40_1 P2_1 118.27(15) . . ?
C45_1 C40_1 P2_1 122.98(15) . . ?
C45_1 C40_1 C41_1 118.74(18) . . ?
C40_1 C41_1 H41_1 119.7 . . ?
C42_1 C41_1 C40_1 120.7(2) . . ?
C42_1 C41_1 H41_1 119.7 . . ?
C41_1 C42_1 H42_1 120.0 . . ?
C43_1 C42_1 C41_1 119.9(2) . . ?
C43_1 C42_1 H42_1 120.0 . . ?
C42_1 C43_1 H43_1 119.9 . . ?
C44_1 C43_1 C42_1 120.1(2) . . ?
C44_1 C43_1 H43_1 119.9 . . ?
C43_1 C44_1 H44_1 119.9 . . ?
C43_1 C44_1 C45_1 120.2(2) . . ?
C45_1 C44_1 H44_1 119.9 . . ?
C40_1 C45_1 C44_1 120.3(2) . . ?
C40_1 C45_1 H45_1 119.9 . . ?
C44_1 C45_1 H45_1 119.9 . . ?
C31_1 C46_1 C47_1 108.71(16) . . ?
C31_1 C46_1 C48_1 109.03(16) . . ?
C31_1 C46_1 C49_1 110.14(16) . . ?
C48_1 C46_1 C47_1 109.62(17) . . ?
C48_1 C46_1 C49_1 109.80(17) . . ?
C49_1 C46_1 C47_1 109.52(17) . . ?
C46_1 C47_1 H47A_1 109.5 . . ?
C46_1 C47_1 H47B_1 109.5 . . ?
C46_1 C47_1 H47C_1 109.5 . . ?
H47A_1 C47_1 H47B_1 109.5 . . ?
H47A_1 C47_1 H47C_1 109.5 . . ?
H47B_1 C47_1 H47C_1 109.5 . . ?
C46_1 C48_1 H48A_1 109.5 . . ?
C46_1 C48_1 H48B_1 109.5 . . ?
C46_1 C48_1 H48C_1 109.5 . . ?
H48A_1 C48_1 H48B_1 109.5 . . ?
H48A_1 C48_1 H48C_1 109.5 . . ?
H48B_1 C48_1 H48C_1 109.5 . . ?
C46_1 C49_1 H49A_1 109.5 . . ?
C46_1 C49_1 H49B_1 109.5 . . ?
C46_1 C49_1 H49C_1 109.5 . . ?
H49A_1 C49_1 H49B_1 109.5 . . ?
H49A_1 C49_1 H49C_1 109.5 . . ?
H49B_1 C49_1 H49C_1 109.5 . . ?

loop_
_geom_bond_atom_site_label_1
_geom_bond_atom_site_label_2
_geom_bond_distance
_geom_bond_site_symmetry_2
_geom_bond_publ_flag
Cl2 C3 1.792(12) . ?
C3 Cl3 1.781(5) . ?
C3 Cl5 1.751(3) . ?
C3 Cl1 1.645(6) . ?
C3 H3A 0.91(4) . ?
C3 H3B 1.00(4) . ?
Ru1_1 H 1.79(2) . ?
Ru1_1 P1_1 2.3575(5) . ?
Ru1_1 P2_1 2.3602(5) . ?
Ru1_1 N1_1 2.1559(15) . ?
Ru1_1 N2_1 2.1610(15) . ?
Ru1_1 C25_1 1.858(2) . ?
P1_1 C1_1 1.8334(19) . ?
P1_1 C13_1 1.8266(19) . ?
P1_1 C19_1 1.8306(18) . ?
P2_1 C7_1 1.8274(19) . ?
P2_1 C34_1 1.8360(19) . ?
P2_1 C40_1 1.8370(19) . ?
O1_1 C25_1 1.146(2) . ?
N1_1 C26_1 1.361(2) . ?
N1_1 C30_1 1.343(2) . ?
N2_1 N3_1 1.345(2) . ?
N2_1 C33_1 1.344(2) . ?
N3_1 H3_1 0.8800 . ?
N3_1 C31_1 1.356(2) . ?
C1_1 C2_1 1.396(3) . ?
C1_1 C6_1 1.399(3) . ?
C2_1 H2_1 0.9500 . ?
C2_1 C3_1 1.393(3) . ?
C3_1 H3A_1 0.9500 . ?
C3_1 C4_1 1.388(3) . ?
C4_1 H4_1 0.9500 . ?
C4_1 C5_1 1.380(3) . ?
C5_1 H5_1 0.9500 . ?
C5_1 C6_1 1.392(3) . ?
C6_1 H6_1 0.9500 . ?
C7_1 C8_1 1.399(3) . ?
C7_1 C12_1 1.402(3) . ?
C8_1 H8_1 0.9500 . ?
C8_1 C9_1 1.394(3) . ?
C9_1 H9_1 0.9500 . ?
C9_1 C10_1 1.385(3) . ?
C10_1 H10_1 0.9500 . ?
C10_1 C11_1 1.389(3) . ?
C11_1 H11_1 0.9500 . ?
C11_1 C12_1 1.388(3) . ?
C12_1 H12_1 0.9500 . ?
C13_1 C14_1 1.399(3) . ?
C13_1 C18_1 1.396(3) . ?
C14_1 H14_1 0.9500 . ?
C14_1 C15_1 1.389(3) . ?
C15_1 H15_1 0.9500 . ?
C15_1 C16_1 1.393(3) . ?
C16_1 H16_1 0.9500 . ?
C16_1 C17_1 1.389(3) . ?
C17_1 H17_1 0.9500 . ?
C17_1 C18_1 1.392(3) . ?
C18_1 H18_1 0.9500 . ?
C19_1 C20_1 1.403(3) . ?
C19_1 C24_1 1.399(3) . ?
C20_1 H20_1 0.9500 . ?
C20_1 C21_1 1.386(3) . ?
C21_1 H21_1 0.9500 . ?
C21_1 C22_1 1.389(3) . ?
C22_1 H22_1 0.9500 . ?
C22_1 C23_1 1.385(3) . ?
C23_1 H23_1 0.9500 . ?
C23_1 C24_1 1.394(3) . ?
C24_1 H24_1 0.9500 . ?
C26_1 C27_1 1.394(3) . ?
C26_1 C33_1 1.456(2) . ?
C27_1 H27_1 0.9500 . ?
C27_1 C28_1 1.384(3) . ?
C28_1 H28_1 0.9500 . ?
C28_1 C29_1 1.387(3) . ?
C29_1 H29_1 0.9500 . ?
C29_1 C30_1 1.390(3) . ?
C30_1 H30_1 0.9500 . ?
C31_1 C32_1 1.380(3) . ?
C31_1 C46_1 1.512(3) . ?
C32_1 H32_1 0.9500 . ?
C32_1 C33_1 1.406(3) . ?
C34_1 C35_1 1.397(3) . ?
C34_1 C39_1 1.394(3) . ?
C35_1 H35_1 0.9500 . ?
C35_1 C36_1 1.387(3) . ?
C36_1 H36_1 0.9500 . ?
C36_1 C37_1 1.386(3) . ?
C37_1 H37_1 0.9500 . ?
C37_1 C38_1 1.385(3) . ?
C38_1 H38_1 0.9500 . ?
C38_1 C39_1 1.395(3) . ?
C39_1 H39_1 0.9500 . ?
C40_1 C41_1 1.397(3) . ?
C40_1 C45_1 1.388(3) . ?
C41_1 H41_1 0.9500 . ?
C41_1 C42_1 1.391(3) . ?
C42_1 H42_1 0.9500 . ?
C42_1 C43_1 1.379(3) . ?
C43_1 H43_1 0.9500 . ?
C43_1 C44_1 1.379(3) . ?
C44_1 H44_1 0.9500 . ?
C44_1 C45_1 1.399(3) . ?
C45_1 H45_1 0.9500 . ?
C46_1 C47_1 1.537(3) . ?
C46_1 C48_1 1.528(3) . ?
C46_1 C49_1 1.530(3) . ?
C47_1 H47A_1 0.9800 . ?
C47_1 H47B_1 0.9800 . ?
C47_1 H47C_1 0.9800 . ?
C48_1 H48A_1 0.9800 . ?
C48_1 H48B_1 0.9800 . ?
C48_1 H48C_1 0.9800 . ?
C49_1 H49A_1 0.9800 . ?
C49_1 H49B_1 0.9800 . ?
C49_1 H49C_1 0.9800 . ?

loop_
_geom_torsion_atom_site_label_1
_geom_torsion_atom_site_label_2
_geom_torsion_atom_site_label_3
_geom_torsion_atom_site_label_4
_geom_torsion
_geom_torsion_site_symmetry_1
_geom_torsion_site_symmetry_2
_geom_torsion_site_symmetry_3
_geom_torsion_site_symmetry_4
_geom_torsion_publ_flag
Ru1_1 P1_1 C1_1 C2_1 36.65(18) . . . . ?
Ru1_1 P1_1 C1_1 C6_1 -151.04(13) . . . . ?
Ru1_1 P1_1 C13_1 C14_1 45.49(16) . . . . ?
Ru1_1 P1_1 C13_1 C18_1 -137.88(14) . . . . ?
Ru1_1 P1_1 C19_1 C20_1 65.31(15) . . . . ?
Ru1_1 P1_1 C19_1 C24_1 -111.21(15) . . . . ?
Ru1_1 P2_1 C7_1 C8_1 99.39(15) . . . . ?
Ru1_1 P2_1 C7_1 C12_1 -75.79(15) . . . . ?
Ru1_1 P2_1 C34_1 C35_1 142.21(15) . . . . ?
Ru1_1 P2_1 C34_1 C39_1 -41.50(17) . . . . ?
Ru1_1 P2_1 C40_1 C41_1 175.30(14) . . . . ?
Ru1_1 P2_1 C40_1 C45_1 -4.22(19) . . . . ?
Ru1_1 N1_1 C26_1 C27_1 -176.24(14) . . . . ?
Ru1_1 N1_1 C26_1 C33_1 1.3(2) . . . . ?
Ru1_1 N1_1 C30_1 C29_1 176.94(14) . . . . ?
Ru1_1 N2_1 N3_1 C31_1 179.95(14) . . . . ?
Ru1_1 N2_1 C33_1 C26_1 3.4(2) . . . . ?
Ru1_1 N2_1 C33_1 C32_1 -179.15(12) . . . . ?
P1_1 C1_1 C2_1 C3_1 171.81(17) . . . . ?
P1_1 C1_1 C6_1 C5_1 -171.78(15) . . . . ?
P1_1 C13_1 C14_1 C15_1 177.43(15) . . . . ?
P1_1 C13_1 C18_1 C17_1 -177.67(15) . . . . ?
P1_1 C19_1 C20_1 C21_1 -174.94(14) . . . . ?
P1_1 C19_1 C24_1 C23_1 176.13(15) . . . . ?
P2_1 C7_1 C8_1 C9_1 -176.64(15) . . . . ?
P2_1 C7_1 C12_1 C11_1 176.04(15) . . . . ?
P2_1 C34_1 C35_1 C36_1 177.22(17) . . . . ?
P2_1 C34_1 C39_1 C38_1 -176.64(15) . . . . ?
P2_1 C40_1 C41_1 C42_1 -179.49(17) . . . . ?
P2_1 C40_1 C45_1 C44_1 177.88(16) . . . . ?
N1_1 C26_1 C27_1 C28_1 -1.1(3) . . . . ?
N1_1 C26_1 C33_1 N2_1 -3.1(2) . . . . ?
N1_1 C26_1 C33_1 C32_1 -179.83(19) . . . . ?
N2_1 N3_1 C31_1 C32_1 -0.4(2) . . . . ?
N2_1 N3_1 C31_1 C46_1 176.13(16) . . . . ?
N3_1 N2_1 C33_1 C26_1 -176.27(15) . . . . ?
N3_1 N2_1 C33_1 C32_1 1.1(2) . . . . ?
N3_1 C31_1 C32_1 C33_1 1.1(2) . . . . ?
N3_1 C31_1 C46_1 C47_1 -55.6(2) . . . . ?
N3_1 C31_1 C46_1 C48_1 -175.04(18) . . . . ?
N3_1 C31_1 C46_1 C49_1 64.4(2) . . . . ?
C1_1 P1_1 C13_1 C14_1 -82.26(15) . . . . ?
C1_1 P1_1 C13_1 C18_1 94.38(17) . . . . ?
C1_1 P1_1 C19_1 C20_1 -168.29(15) . . . . ?
C1_1 P1_1 C19_1 C24_1 15.19(17) . . . . ?
C1_1 C2_1 C3_1 C4_1 -0.2(3) . . . . ?
C2_1 C1_1 C6_1 C5_1 0.6(3) . . . . ?
C2_1 C3_1 C4_1 C5_1 0.9(3) . . . . ?
C3_1 C4_1 C5_1 C6_1 -0.9(3) . . . . ?
C4_1 C5_1 C6_1 C1_1 0.1(3) . . . . ?
C6_1 C1_1 C2_1 C3_1 -0.6(3) . . . . ?
C7_1 P2_1 C34_1 C35_1 16.75(19) . . . . ?
C7_1 P2_1 C34_1 C39_1 -166.95(15) . . . . ?
C7_1 P2_1 C40_1 C41_1 -59.48(17) . . . . ?
C7_1 P2_1 C40_1 C45_1 121.00(17) . . . . ?
C7_1 C8_1 C9_1 C10_1 0.9(3) . . . . ?
C8_1 C7_1 C12_1 C11_1 0.7(3) . . . . ?
C8_1 C9_1 C10_1 C11_1 0.5(3) . . . . ?
C9_1 C10_1 C11_1 C12_1 -1.2(3) . . . . ?
C10_1 C11_1 C12_1 C7_1 0.6(3) . . . . ?
C12_1 C7_1 C8_1 C9_1 -1.4(3) . . . . ?
C13_1 P1_1 C1_1 C2_1 164.04(16) . . . . ?
C13_1 P1_1 C1_1 C6_1 -23.65(17) . . . . ?
C13_1 P1_1 C19_1 C20_1 -62.66(16) . . . . ?
C13_1 P1_1 C19_1 C24_1 120.82(16) . . . . ?
C13_1 C14_1 C15_1 C16_1 0.5(3) . . . . ?
C14_1 C13_1 C18_1 C17_1 -1.1(3) . . . . ?
C14_1 C15_1 C16_1 C17_1 -1.1(3) . . . . ?
C15_1 C16_1 C17_1 C18_1 0.6(3) . . . . ?
C16_1 C17_1 C18_1 C13_1 0.5(3) . . . . ?
C18_1 C13_1 C14_1 C15_1 0.6(3) . . . . ?
C19_1 P1_1 C1_1 C2_1 -88.77(17) . . . . ?
C19_1 P1_1 C1_1 C6_1 83.54(16) . . . . ?
C19_1 P1_1 C13_1 C14_1 172.89(14) . . . . ?
C19_1 P1_1 C13_1 C18_1 -10.48(18) . . . . ?
C19_1 C20_1 C21_1 C22_1 -1.4(3) . . . . ?
C20_1 C19_1 C24_1 C23_1 -0.4(3) . . . . ?
C20_1 C21_1 C22_1 C23_1 -0.2(3) . . . . ?
C21_1 C22_1 C23_1 C24_1 1.5(3) . . . . ?
C22_1 C23_1 C24_1 C19_1 -1.2(3) . . . . ?
C24_1 C19_1 C20_1 C21_1 1.7(3) . . . . ?
C26_1 N1_1 C30_1 C29_1 -0.5(3) . . . . ?
C26_1 C27_1 C28_1 C29_1 -0.1(3) . . . . ?
C27_1 C26_1 C33_1 N2_1 174.37(17) . . . . ?
C27_1 C26_1 C33_1 C32_1 -2.3(3) . . . . ?
C27_1 C28_1 C29_1 C30_1 0.9(3) . . . . ?
C28_1 C29_1 C30_1 N1_1 -0.6(3) . . . . ?
C30_1 N1_1 C26_1 C27_1 1.4(3) . . . . ?
C30_1 N1_1 C26_1 C33_1 178.98(16) . . . . ?
C31_1 C32_1 C33_1 N2_1 -1.4(2) . . . . ?
C31_1 C32_1 C33_1 C26_1 175.45(19) . . . . ?
C32_1 C31_1 C46_1 C47_1 120.0(2) . . . . ?
C32_1 C31_1 C46_1 C48_1 0.6(3) . . . . ?
C32_1 C31_1 C46_1 C49_1 -120.0(2) . . . . ?
C33_1 N2_1 N3_1 C31_1 -0.4(2) . . . . ?
C33_1 C26_1 C27_1 C28_1 -178.48(18) . . . . ?
C34_1 P2_1 C7_1 C8_1 -132.86(16) . . . . ?
C34_1 P2_1 C7_1 C12_1 51.95(16) . . . . ?
C34_1 P2_1 C40_1 C41_1 46.91(17) . . . . ?
C34_1 P2_1 C40_1 C45_1 -132.61(17) . . . . ?
C34_1 C35_1 C36_1 C37_1 -0.7(3) . . . . ?
C35_1 C34_1 C39_1 C38_1 -0.2(3) . . . . ?
C35_1 C36_1 C37_1 C38_1 -0.4(3) . . . . ?
C36_1 C37_1 C38_1 C39_1 1.1(3) . . . . ?
C37_1 C38_1 C39_1 C34_1 -0.9(3) . . . . ?
C39_1 C34_1 C35_1 C36_1 1.0(3) . . . . ?
C40_1 P2_1 C7_1 C8_1 -28.39(17) . . . . ?
C40_1 P2_1 C7_1 C12_1 156.42(15) . . . . ?
C40_1 P2_1 C34_1 C35_1 -89.15(18) . . . . ?
C40_1 P2_1 C34_1 C39_1 87.15(16) . . . . ?
C40_1 C41_1 C42_1 C43_1 1.4(3) . . . . ?
C41_1 C40_1 C45_1 C44_1 -1.6(3) . . . . ?
C41_1 C42_1 C43_1 C44_1 -1.2(3) . . . . ?
C42_1 C43_1 C44_1 C45_1 -0.4(3) . . . . ?
C43_1 C44_1 C45_1 C40_1 1.8(3) . . . . ?
C45_1 C40_1 C41_1 C42_1 0.1(3) . . . . ?
C46_1 C31_1 C32_1 C33_1 -175.02(19) . . . . ?
